data_1001550
loop_
_publ_author_name
'Pham, A Q'
'Michel, C'
'Hervieu, M'
'Maignan, A'
'Raveau, B'

_publ_section_title
;
Substitution of lead for bismuth in the 2201-type oxide
Bi~2~BaLaCuO~6+d~
;
_journal_coden_ASTM JPCSAW
_journal_issue 1
_journal_name_full 'Journal of Physics and Chemistry of Solids'
_journal_page_first 65
_journal_page_last 71
_journal_paper_doi 10.1016/0022-3697(93)90115-8
_journal_volume 54
_journal_year 1993
_chemical_formula_structural '(Bi Pb) (Ba La) Cu O6'
_chemical_formula_sum 'Ba Bi Cu La O6 Pb'
_chemical_name_systematic 'Bismuth lead barium lanthanum copper oxide'
_space_group_IT_number 69
_symmetry_cell_setting orthorhombic
_symmetry_Int_Tables_number 69
_symmetry_space_group_name_Hall '-F 2 2'
_symmetry_space_group_name_H-M 'F m m m'
_cell_angle_alpha 90
_cell_angle_beta 90
_cell_angle_gamma 90
_cell_formula_units_Z 4
_cell_length_a 5.4028(6)
_cell_length_b 5.4745(6)
_cell_length_c 24.515(2)
_cell_volume 725.1
_refine_ls_R_factor_all 0.079
_cod_database_code 1001550

loop_
_symmetry_equiv_pos_as_xyz
x,y,z
x,-y,-z
-x,y,-z
-x,-y,z
-x,-y,-z
-x,y,z
x,-y,z
x,y,-z
x,1/2+y,1/2+z
1/2+x,y,1/2+z
1/2+x,1/2+y,z
x,1/2-y,1/2-z
1/2+x,-y,1/2-z
1/2+x,1/2-y,-z
-x,1/2+y,1/2-z
1/2-x,y,1/2-z
1/2-x,1/2+y,-z
-x,1/2-y,1/2+z
1/2-x,-y,1/2+z
1/2-x,1/2-y,z
-x,1/2-y,1/2-z
1/2-x,-y,1/2-z
1/2-x,1/2-y,-z
-x,1/2+y,1/2+z
1/2-x,y,1/2+z
1/2-x,1/2+y,z
x,1/2-y,1/2+z
1/2+x,-y,1/2+z
1/2+x,1/2-y,z
x,1/2+y,1/2-z
1/2+x,y,1/2-z
1/2+x,1/2+y,-z

loop_
_atom_site_label
_atom_site_type_symbol
_atom_site_symmetry_multiplicity
_atom_site_Wyckoff_symbol
_atom_site_fract_x
_atom_site_fract_y
_atom_site_fract_z
_atom_site_occupancy
_atom_site_attached_hydrogens
_atom_site_calc_flag
Bi1 Bi3+ 16 n 0.033(2) 0. 0.1897(2) 0.25 0 d
Pb1 Pb2+ 16 n 0.033(2) 0. 0.1897(2) 0.25 0 d
Ba1 Ba2+ 8 i 0. 0. 0.4247(2) 0.5 0 d
La1 La3+ 8 i 0. 0. 0.4247(2) 0.5 0 d
Cu1 Cu2+ 4 a 0. 0. 0. 1. 0 d
O1 O2- 8 e 0.25 0.25 0. 1. 0 d
O2 O2- 8 i 0. 0. 0.0968(18) 1. 0 d
O3 O2- 32 p 0.094(13) 0.110(12) 0.3067(40) 0.25 0 d

loop_
_atom_type_symbol
_atom_type_oxidation_number
Bi3+ 3.000
Pb2+ 2.000
Ba2+ 2.000
La3+ 3.000
Cu2+ 2.000
O2- -2.000
